data_1559596
loop_
_publ_author_name
'Bayer, Uwe'
'Werner, Daniel'
'Berkefeld, Andreas'
'Maichle-M\"ossmer, C\"acilia'
'Anwander, Reiner'

_publ_section_title
;
 Cerium-quinone redox couples put under scrutiny.
;
_journal_issue 4
_journal_name_full 'Chemical science'
_journal_page_first 1343
_journal_page_last 1351
_journal_paper_doi 10.1039/d0sc04489j
_journal_volume 12
_journal_year 2020
_chemical_formula_sum 'C54 H126 Ce2 O6 Si6'
_chemical_formula_weight 1320.32
_chemical_properties_physical Air-sensitive,Moisture-sensitive
_space_group_crystal_system monoclinic
_space_group_IT_number 14
_space_group_name_Hall '-P 2yn'
_space_group_name_H-M_alt 'P 1 21/n 1'
_atom_sites_solution_hydrogens geom
_audit_creation_method SHELXL-2014/7
_audit_update_record
;
2020-08-10 deposited with the CCDC.	2020-11-23 downloaded from the CCDC.
;
_cell_angle_alpha 90
_cell_angle_beta 109.4400(10)
_cell_angle_gamma 90
_cell_formula_units_Z 2
_cell_length_a 12.6609(5)
_cell_length_b 23.0055(9)
_cell_length_c 12.7568(5)
_cell_measurement_reflns_used 9930
_cell_measurement_temperature 180(2)
_cell_measurement_theta_max 29.145
_cell_measurement_theta_min 2.448
_cell_volume 3503.8(2)
_computing_cell_refinement 'SAINT V8.37A (Bruker AXS Inc., 2015)'
_computing_data_collection 'APEX3 v2016.5-0 (Bruker AXS)'
_computing_data_reduction 'SAINT V8.37A (Bruker AXS Inc., 2015)'
_computing_structure_refinement 'SHELXL-2014/7 (Sheldrick, 2014)'
_computing_structure_solution 'XT, VERSION 2014/5,SHELXS-13 (Sheldrick 2008)'
_diffrn_ambient_temperature 180(2)
_diffrn_measured_fraction_theta_full 0.999
_diffrn_measured_fraction_theta_max 0.999
_diffrn_measurement_device_type 'Bruker APEX II DUO'
_diffrn_measurement_method 'omega scans'
_diffrn_radiation_type MoK\a
_diffrn_radiation_wavelength 0.71073
_diffrn_reflns_av_R_equivalents 0.0279
_diffrn_reflns_av_unetI/netI 0.0244
_diffrn_reflns_Laue_measured_fraction_full 0.999
_diffrn_reflns_Laue_measured_fraction_max 0.999
_diffrn_reflns_limit_h_max 17
_diffrn_reflns_limit_h_min -17
_diffrn_reflns_limit_k_max 31
_diffrn_reflns_limit_k_min -31
_diffrn_reflns_limit_l_max 15
_diffrn_reflns_limit_l_min -17
_diffrn_reflns_number 39523
_diffrn_reflns_point_group_measured_fraction_full 0.999
_diffrn_reflns_point_group_measured_fraction_max 0.999
_diffrn_reflns_theta_full 25.242
_diffrn_reflns_theta_max 29.175
_diffrn_reflns_theta_min 1.910
_diffrn_source 'ImuS-focus sealed tube'
_exptl_absorpt_coefficient_mu 1.424
_exptl_absorpt_correction_T_max 0.7458
_exptl_absorpt_correction_T_min 0.6538
_exptl_absorpt_correction_type multi-scan
_exptl_absorpt_process_details sadabs
_exptl_crystal_colour colourless
_exptl_crystal_density_diffrn 1.251
_exptl_crystal_description block
_exptl_crystal_F_000 1396
_exptl_crystal_size_max 0.341
_exptl_crystal_size_mid 0.315
_exptl_crystal_size_min 0.223
_refine_diff_density_max 0.899
_refine_diff_density_min -0.795
_refine_diff_density_rms 0.069
_refine_ls_extinction_method none
_refine_ls_goodness_of_fit_ref 1.039
_refine_ls_hydrogen_treatment constr
_refine_ls_matrix_type full
_refine_ls_number_parameters 355
_refine_ls_number_reflns 9459
_refine_ls_number_restraints 0
_refine_ls_restrained_S_all 1.039
_refine_ls_R_factor_all 0.0329
_refine_ls_R_factor_gt 0.0256
_refine_ls_shift/su_max 0.002
_refine_ls_shift/su_mean 0.000
_refine_ls_structure_factor_coef Fsqd
_refine_ls_weighting_details 'w=1/[\s^2^(Fo^2^)+(0.0297P)^2^+1.7234P] where P=(Fo^2^+2Fc^2^)/3'
_refine_ls_weighting_scheme calc
_refine_ls_wR_factor_gt 0.0595
_refine_ls_wR_factor_ref 0.0631
_reflns_Friedel_coverage 0.000
_reflns_number_gt 8175
_reflns_number_total 9459
_reflns_threshold_expression 'I > 2\s(I)'
_cod_data_source_file d0sc04489j2.cif
_cod_data_source_block 3_mo_ub98_0m
_cod_depositor_comments
;Adding full bibliography for 1559596--1559611.cif.

 Adding full bibliography for 1559596--1559611.cif.
;
_cod_original_sg_symbol_H-M 'P 21/n'
_cod_database_code 1559596
_shelx_shelxl_version_number 2014/7
_shelx_space_group_comment
;
The symmetry employed for this shelxl refinement is uniquely defined
by the following loop, which should always be used as a source of
symmetry information in preference to the above space-group names.
They are only intended as comments.
;
_shelx_estimated_absorpt_t_min 0.642
_shelx_estimated_absorpt_t_max 0.742

loop_
_space_group_symop_operation_xyz
'x, y, z'
'-x+1/2, y+1/2, -z+1/2'
'-x, -y, -z'
'x-1/2, -y-1/2, z-1/2'

loop_
_atom_site_label
_atom_site_type_symbol
_atom_site_fract_x
_atom_site_fract_y
_atom_site_fract_z
_atom_site_U_iso_or_equiv
_atom_site_adp_type
_atom_site_occupancy
_atom_site_site_symmetry_order
_atom_site_calc_flag
_atom_site_refinement_flags_posn
_atom_site_refinement_flags_adp
_atom_site_refinement_flags_occupancy
_atom_site_disorder_assembly
_atom_site_disorder_group
Ce1 Ce 0.39997(2) 0.43941(2) 0.42565(2) 0.02168(4) Uani 1 1 d . . . . .
C1 C 0.74087(17) 0.48393(9) 0.38152(19) 0.0358(5) Uani 1 1 d . . . . .
H1 H 0.7541 0.5216 0.4229 0.043 Uiso 1 1 calc R U . . .
C2 C 0.6471(2) 0.49613(12) 0.2722(2) 0.0531(6) Uani 1 1 d . . . . .
H2A H 0.6673 0.5297 0.2356 0.080 Uiso 1 1 calc R U . . .
H2B H 0.5776 0.5044 0.2873 0.080 Uiso 1 1 calc R U . . .
H2C H 0.6363 0.4621 0.2237 0.080 Uiso 1 1 calc R U . . .
C3 C 0.8519(2) 0.46965(13) 0.3630(3) 0.0593(8) Uani 1 1 d . . . . .
H3A H 0.8436 0.4337 0.3199 0.089 Uiso 1 1 calc R U . . .
H3B H 0.9111 0.4647 0.4350 0.089 Uiso 1 1 calc R U . . .
H3C H 0.8720 0.5015 0.3222 0.089 Uiso 1 1 calc R U . . .
C4 C 0.82093(16) 0.41838(9) 0.60049(18) 0.0339(4) Uani 1 1 d . . . . .
H4 H 0.8841 0.4059 0.5750 0.041 Uiso 1 1 calc R U . . .
C5 C 0.8567(2) 0.47581(11) 0.6637(2) 0.0484(6) Uani 1 1 d . . . . .
H5A H 0.8629 0.5061 0.6120 0.073 Uiso 1 1 calc R U . . .
H5B H 0.9293 0.4706 0.7222 0.073 Uiso 1 1 calc R U . . .
H5C H 0.8006 0.4874 0.6973 0.073 Uiso 1 1 calc R U . . .
C6 C 0.8077(2) 0.37170(12) 0.6800(2) 0.0520(6) Uani 1 1 d . . . . .
H6A H 0.7437 0.3812 0.7038 0.078 Uiso 1 1 calc R U . . .
H6B H 0.8759 0.3699 0.7452 0.078 Uiso 1 1 calc R U . . .
H6C H 0.7951 0.3340 0.6423 0.078 Uiso 1 1 calc R U . . .
C7 C 0.63294(17) 0.36373(9) 0.39189(19) 0.0342(4) Uani 1 1 d . . . . .
H7 H 0.5701 0.3775 0.3256 0.041 Uiso 1 1 calc R U . . .
C8 C 0.7126(3) 0.33008(13) 0.3456(3) 0.0643(8) Uani 1 1 d . . . . .
H8A H 0.6730 0.2967 0.3024 0.096 Uiso 1 1 calc R U . . .
H8B H 0.7772 0.3164 0.4073 0.096 Uiso 1 1 calc R U . . .
H8C H 0.7382 0.3557 0.2976 0.096 Uiso 1 1 calc R U . . .
C9 C 0.5805(2) 0.32135(9) 0.4530(2) 0.0431(5) Uani 1 1 d . . . . .
H9A H 0.5330 0.2935 0.3997 0.065 Uiso 1 1 calc R U . . .
H9B H 0.5350 0.3430 0.4886 0.065 Uiso 1 1 calc R U . . .
H9C H 0.6399 0.3004 0.5097 0.065 Uiso 1 1 calc R U . . .
C10 C 0.41327(17) 0.32924(9) 0.73241(17) 0.0319(4) Uani 1 1 d . . . . .
H10 H 0.3902 0.3620 0.7716 0.038 Uiso 1 1 calc R U . . .
C11 C 0.53083(19) 0.34348(12) 0.7321(2) 0.0491(6) Uani 1 1 d . . . . .
H11A H 0.5573 0.3121 0.6952 0.074 Uiso 1 1 calc R U . . .
H11B H 0.5815 0.3475 0.8088 0.074 Uiso 1 1 calc R U . . .
H11C H 0.5291 0.3800 0.6921 0.074 Uiso 1 1 calc R U . . .
C12 C 0.4176(2) 0.27468(11) 0.8020(2) 0.0478(6) Uani 1 1 d . . . . .
H12A H 0.3427 0.2664 0.8049 0.072 Uiso 1 1 calc R U . . .
H12B H 0.4695 0.2809 0.8776 0.072 Uiso 1 1 calc R U . . .
H12C H 0.4433 0.2417 0.7683 0.072 Uiso 1 1 calc R U . . .
C13 C 0.32522(18) 0.25677(9) 0.51457(19) 0.0345(4) Uani 1 1 d . . . . .
H13 H 0.4077 0.2496 0.5380 0.041 Uiso 1 1 calc R U . . .
C14 C 0.2737(2) 0.20214(10) 0.5461(2) 0.0518(6) Uani 1 1 d . . . . .
H14A H 0.1920 0.2061 0.5209 0.078 Uiso 1 1 calc R U . . .
H14B H 0.3021 0.1972 0.6270 0.078 Uiso 1 1 calc R U . . .
H14C H 0.2940 0.1681 0.5106 0.078 Uiso 1 1 calc R U . . .
C15 C 0.2845(2) 0.26268(11) 0.3874(2) 0.0465(6) Uani 1 1 d . . . . .
H15A H 0.3052 0.2277 0.3548 0.070 Uiso 1 1 calc R U . . .
H15B H 0.3196 0.2968 0.3667 0.070 Uiso 1 1 calc R U . . .
H15C H 0.2030 0.2673 0.3597 0.070 Uiso 1 1 calc R U . . .
C16 C 0.16067(18) 0.32657(11) 0.5971(2) 0.0436(5) Uani 1 1 d . . . . .
H16 H 0.1422 0.2851 0.6069 0.052 Uiso 1 1 calc R U . . .
C17 C 0.1473(3) 0.35857(19) 0.6932(3) 0.0814(12) Uani 1 1 d . . . . .
H17A H 0.1662 0.3996 0.6888 0.122 Uiso 1 1 calc R U . . .
H17B H 0.1973 0.3418 0.7626 0.122 Uiso 1 1 calc R U . . .
H17C H 0.0695 0.3554 0.6914 0.122 Uiso 1 1 calc R U . . .
C18 C 0.0741(2) 0.34650(13) 0.4883(2) 0.0524(7) Uani 1 1 d . . . . .
H18A H 0.0823 0.3237 0.4266 0.079 Uiso 1 1 calc R U . . .
H18B H 0.0857 0.3878 0.4764 0.079 Uiso 1 1 calc R U . . .
H18C H -0.0013 0.3409 0.4920 0.079 Uiso 1 1 calc R U . . .
C19 C 0.3499(2) 0.36236(12) 0.0505(2) 0.0514(6) Uani 1 1 d . . . . .
H19 H 0.2996 0.3546 -0.0272 0.062 Uiso 1 1 calc R U . . .
C20 C 0.4545(3) 0.39213(18) 0.0422(3) 0.0776(10) Uani 1 1 d . . . . .
H20A H 0.4910 0.3666 0.0030 0.116 Uiso 1 1 calc R U . . .
H20B H 0.5064 0.4002 0.1171 0.116 Uiso 1 1 calc R U . . .
H20C H 0.4334 0.4287 0.0012 0.116 Uiso 1 1 calc R U . . .
C21 C 0.3816(3) 0.30293(14) 0.1080(3) 0.0793(10) Uani 1 1 d . . . . .
H21A H 0.3134 0.2821 0.1060 0.119 Uiso 1 1 calc R U . . .
H21B H 0.4291 0.3088 0.1854 0.119 Uiso 1 1 calc R U . . .
H21C H 0.4224 0.2800 0.0691 0.119 Uiso 1 1 calc R U . . .
C22 C 0.1389(3) 0.36327(14) 0.1104(2) 0.0612(8) Uani 1 1 d . . . . .
H22 H 0.1672 0.3236 0.1375 0.073 Uiso 1 1 calc R U . . .
C23 C 0.0777(3) 0.38388(17) 0.1853(3) 0.0774(10) Uani 1 1 d . . . . .
H23A H 0.0471 0.4227 0.1621 0.116 Uiso 1 1 calc R U . . .
H23B H 0.1295 0.3855 0.2620 0.116 Uiso 1 1 calc R U . . .
H23C H 0.0164 0.3570 0.1810 0.116 Uiso 1 1 calc R U . . .
C24 C 0.0598(3) 0.35507(18) -0.0103(3) 0.0851(12) Uani 1 1 d . . . . .
H24A H 0.0285 0.3928 -0.0412 0.128 Uiso 1 1 calc R U . . .
H24B H -0.0012 0.3287 -0.0111 0.128 Uiso 1 1 calc R U . . .
H24C H 0.1018 0.3386 -0.0554 0.128 Uiso 1 1 calc R U . . .
O1 O 0.59516(10) 0.46338(5) 0.50568(11) 0.0244(3) Uani 1 1 d . . . . .
O2 O 0.32879(12) 0.38128(6) 0.51791(12) 0.0300(3) Uani 1 1 d . . . . .
O3 O 0.34008(13) 0.41960(7) 0.24954(12) 0.0366(3) Uani 1 1 d . . . . .
Si1 Si 0.69670(4) 0.43118(2) 0.47216(5) 0.02551(11) Uani 1 1 d . . . . .
Si2 Si 0.30672(4) 0.32586(2) 0.58732(4) 0.02516(11) Uani 1 1 d . . . . .
Si3 Si 0.26835(6) 0.40816(3) 0.11933(5) 0.03823(14) Uani 1 1 d . . . . .
C25 C 0.2209(4) 0.48099(16) 0.0559(4) 0.0456(10) Uani 0.727(7) 1 d . . P A 1
H25 H 0.1538 0.4912 0.0769 0.055 Uiso 0.727(7) 1 calc R U P A 1
C26 C 0.3059(5) 0.52882(19) 0.1037(4) 0.0649(14) Uani 0.727(7) 1 d . . P A 1
H26A H 0.3724 0.5221 0.0822 0.097 Uiso 0.727(7) 1 calc R U P A 1
H26B H 0.3275 0.5287 0.1850 0.097 Uiso 0.727(7) 1 calc R U P A 1
H26C H 0.2729 0.5665 0.0749 0.097 Uiso 0.727(7) 1 calc R U P A 1
C27 C 0.1815(4) 0.4820(2) -0.0709(3) 0.0681(15) Uani 0.727(7) 1 d . . P A 1
H27A H 0.1190 0.4549 -0.1003 0.102 Uiso 0.727(7) 1 calc R U P A 1
H27B H 0.2434 0.4705 -0.0965 0.102 Uiso 0.727(7) 1 calc R U P A 1
H27C H 0.1568 0.5214 -0.0973 0.102 Uiso 0.727(7) 1 calc R U P A 1
C25A C 0.2601(10) 0.4782(5) 0.0226(9) 0.046(3) Uani 0.273(7) 1 d . . P A 2
H25A H 0.2568 0.4637 -0.0524 0.056 Uiso 0.273(7) 1 calc R U P A 2
C26A C 0.1470(10) 0.5108(6) 0.0079(13) 0.085(5) Uani 0.273(7) 1 d . . P A 2
H26D H 0.1380 0.5428 -0.0452 0.127 Uiso 0.273(7) 1 calc R U P A 2
H26E H 0.1483 0.5265 0.0797 0.127 Uiso 0.273(7) 1 calc R U P A 2
H26F H 0.0844 0.4836 -0.0201 0.127 Uiso 0.273(7) 1 calc R U P A 2
C27F C 0.3538(12) 0.5187(6) 0.0600(12) 0.066(4) Uani 0.273(7) 1 d . . P A 2
H27D H 0.3467 0.5480 0.0024 0.099 Uiso 0.273(7) 1 calc R U P A 2
H27E H 0.4243 0.4974 0.0743 0.099 Uiso 0.273(7) 1 calc R U P A 2
H27F H 0.3533 0.5378 0.1285 0.099 Uiso 0.273(7) 1 calc R U P A 2

loop_
_atom_site_aniso_label
_atom_site_aniso_U_11
_atom_site_aniso_U_22
_atom_site_aniso_U_33
_atom_site_aniso_U_23
_atom_site_aniso_U_13
_atom_site_aniso_U_12
Ce1 0.01942(5) 0.02084(5) 0.02248(6) -0.00228(4) 0.00388(4) -0.00166(3)
C1 0.0299(10) 0.0363(10) 0.0445(13) 0.0036(9) 0.0169(10) 0.0028(8)
C2 0.0497(15) 0.0572(15) 0.0477(15) 0.0166(12) 0.0099(12) -0.0018(12)
C3 0.0504(16) 0.0643(17) 0.079(2) 0.0203(15) 0.0430(16) 0.0131(13)
C4 0.0201(9) 0.0422(11) 0.0381(12) 0.0007(9) 0.0078(8) 0.0075(8)
C5 0.0387(13) 0.0560(15) 0.0426(14) -0.0051(11) 0.0030(11) -0.0072(11)
C6 0.0437(14) 0.0544(15) 0.0470(15) 0.0126(12) 0.0006(12) 0.0040(11)
C7 0.0296(10) 0.0320(10) 0.0404(12) -0.0062(8) 0.0110(9) 0.0034(8)
C8 0.0607(18) 0.0544(16) 0.091(2) -0.0344(15) 0.0425(17) -0.0040(13)
C9 0.0410(12) 0.0311(10) 0.0579(15) -0.0029(10) 0.0174(11) 0.0002(9)
C10 0.0305(10) 0.0367(10) 0.0271(10) 0.0012(8) 0.0076(8) -0.0025(8)
C11 0.0316(12) 0.0680(16) 0.0399(13) 0.0085(12) 0.0016(10) -0.0105(11)
C12 0.0526(15) 0.0491(13) 0.0351(13) 0.0126(10) 0.0058(11) -0.0059(11)
C13 0.0301(10) 0.0294(9) 0.0414(12) -0.0045(8) 0.0087(9) -0.0033(8)
C14 0.0546(15) 0.0321(11) 0.0633(17) -0.0031(11) 0.0122(13) -0.0137(10)
C15 0.0514(15) 0.0452(13) 0.0416(14) -0.0143(10) 0.0138(12) -0.0055(11)
C16 0.0292(11) 0.0555(14) 0.0493(14) 0.0014(11) 0.0175(10) 0.0000(10)
C17 0.0430(16) 0.158(4) 0.0484(18) -0.005(2) 0.0219(14) 0.0226(19)
C18 0.0271(11) 0.0758(18) 0.0497(15) -0.0114(13) 0.0067(11) 0.0083(11)
C19 0.0630(17) 0.0584(15) 0.0291(12) -0.0141(11) 0.0103(12) -0.0093(13)
C20 0.071(2) 0.107(3) 0.059(2) -0.0186(18) 0.0271(17) -0.0173(19)
C21 0.107(3) 0.0546(18) 0.076(2) -0.0142(16) 0.030(2) 0.0085(18)
C22 0.0580(17) 0.0669(18) 0.0498(16) -0.0091(14) 0.0061(14) -0.0200(14)
C23 0.063(2) 0.091(2) 0.082(2) -0.0150(19) 0.0292(19) -0.0328(18)
C24 0.074(2) 0.111(3) 0.0540(19) -0.0127(19) -0.0001(17) -0.050(2)
O1 0.0187(6) 0.0246(6) 0.0294(7) -0.0027(5) 0.0072(5) 0.0037(5)
O2 0.0316(7) 0.0275(6) 0.0297(7) 0.0034(5) 0.0086(6) 0.0003(5)
O3 0.0360(8) 0.0426(8) 0.0261(8) -0.0071(6) 0.0038(6) -0.0028(6)
Si1 0.0198(2) 0.0258(2) 0.0317(3) -0.0014(2) 0.0096(2) 0.00533(18)
Si2 0.0213(2) 0.0272(2) 0.0265(3) 0.00214(19) 0.0073(2) -0.00074(18)
Si3 0.0420(3) 0.0412(3) 0.0246(3) -0.0027(2) 0.0018(3) -0.0059(3)
C25 0.049(2) 0.0456(19) 0.039(2) 0.0065(15) 0.0102(18) -0.0050(16)
C26 0.084(4) 0.045(2) 0.059(3) 0.0104(19) 0.014(3) -0.013(2)
C27 0.085(3) 0.078(3) 0.033(2) 0.0169(19) 0.009(2) 0.003(2)
C25A 0.052(6) 0.061(6) 0.039(6) 0.014(4) 0.032(5) 0.014(5)
C26A 0.056(7) 0.081(9) 0.099(12) 0.015(8) 0.001(7) 0.026(6)
C27F 0.075(9) 0.054(7) 0.056(8) 0.023(6) 0.004(6) -0.016(6)

loop_
_atom_type_symbol
_atom_type_description
_atom_type_scat_dispersion_real
_atom_type_scat_dispersion_imag
_atom_type_scat_source
C C 0.0033 0.0016 'International Tables Vol C Tables 4.2.6.8 and 6.1.1.4'
H H 0.0000 0.0000 'International Tables Vol C Tables 4.2.6.8 and 6.1.1.4'
O O 0.0106 0.0060 'International Tables Vol C Tables 4.2.6.8 and 6.1.1.4'
Si Si 0.0817 0.0704 'International Tables Vol C Tables 4.2.6.8 and 6.1.1.4'
Ce Ce -0.2486 2.6331 'International Tables Vol C Tables 4.2.6.8 and 6.1.1.4'

loop_
_geom_angle_atom_site_label_1
_geom_angle_atom_site_label_2
_geom_angle_atom_site_label_3
_geom_angle
_geom_angle_site_symmetry_1
_geom_angle_site_symmetry_3
_geom_angle_publ_flag
O2 Ce1 O3 111.61(6) . . ?
O2 Ce1 O1 110.03(5) . 3_666 ?
O3 Ce1 O1 122.21(5) . 3_666 ?
O2 Ce1 O1 117.77(5) . . ?
O3 Ce1 O1 116.37(5) . . ?
O1 Ce1 O1 74.49(4) 3_666 . ?
O2 Ce1 Ce1 120.52(4) . 3_666 ?
O3 Ce1 Ce1 127.86(4) . 3_666 ?
O1 Ce1 Ce1 37.32(3) 3_666 3_666 ?
O1 Ce1 Ce1 37.18(3) . 3_666 ?
C2 C1 C3 111.8(2) . . ?
C2 C1 Si1 112.29(16) . . ?
C3 C1 Si1 115.48(16) . . ?
C2 C1 H1 105.4 . . ?
C3 C1 H1 105.4 . . ?
Si1 C1 H1 105.4 . . ?
C1 C2 H2A 109.5 . . ?
C1 C2 H2B 109.5 . . ?
H2A C2 H2B 109.5 . . ?
C1 C2 H2C 109.5 . . ?
H2A C2 H2C 109.5 . . ?
H2B C2 H2C 109.5 . . ?
C1 C3 H3A 109.5 . . ?
C1 C3 H3B 109.5 . . ?
H3A C3 H3B 109.5 . . ?
C1 C3 H3C 109.5 . . ?
H3A C3 H3C 109.5 . . ?
H3B C3 H3C 109.5 . . ?
C6 C4 C5 109.6(2) . . ?
C6 C4 Si1 116.45(16) . . ?
C5 C4 Si1 109.75(15) . . ?
C6 C4 H4 106.9 . . ?
C5 C4 H4 106.9 . . ?
Si1 C4 H4 106.9 . . ?
C4 C5 H5A 109.5 . . ?
C4 C5 H5B 109.5 . . ?
H5A C5 H5B 109.5 . . ?
C4 C5 H5C 109.5 . . ?
H5A C5 H5C 109.5 . . ?
H5B C5 H5C 109.5 . . ?
C4 C6 H6A 109.5 . . ?
C4 C6 H6B 109.5 . . ?
H6A C6 H6B 109.5 . . ?
C4 C6 H6C 109.5 . . ?
H6A C6 H6C 109.5 . . ?
H6B C6 H6C 109.5 . . ?
C9 C7 C8 109.0(2) . . ?
C9 C7 Si1 115.30(16) . . ?
C8 C7 Si1 113.97(16) . . ?
C9 C7 H7 105.9 . . ?
C8 C7 H7 105.9 . . ?
Si1 C7 H7 105.9 . . ?
C7 C8 H8A 109.5 . . ?
C7 C8 H8B 109.5 . . ?
H8A C8 H8B 109.5 . . ?
C7 C8 H8C 109.5 . . ?
H8A C8 H8C 109.5 . . ?
H8B C8 H8C 109.5 . . ?
C7 C9 H9A 109.5 . . ?
C7 C9 H9B 109.5 . . ?
H9A C9 H9B 109.5 . . ?
C7 C9 H9C 109.5 . . ?
H9A C9 H9C 109.5 . . ?
H9B C9 H9C 109.5 . . ?
C11 C10 C12 109.37(19) . . ?
C11 C10 Si2 112.62(15) . . ?
C12 C10 Si2 114.22(15) . . ?
C11 C10 H10 106.7 . . ?
C12 C10 H10 106.7 . . ?
Si2 C10 H10 106.7 . . ?
C10 C11 H11A 109.5 . . ?
C10 C11 H11B 109.5 . . ?
H11A C11 H11B 109.5 . . ?
C10 C11 H11C 109.5 . . ?
H11A C11 H11C 109.5 . . ?
H11B C11 H11C 109.5 . . ?
C10 C12 H12A 109.5 . . ?
C10 C12 H12B 109.5 . . ?
H12A C12 H12B 109.5 . . ?
C10 C12 H12C 109.5 . . ?
H12A C12 H12C 109.5 . . ?
H12B C12 H12C 109.5 . . ?
C14 C13 C15 109.15(19) . . ?
C14 C13 Si2 115.29(17) . . ?
C15 C13 Si2 112.99(15) . . ?
C14 C13 H13 106.3 . . ?
C15 C13 H13 106.3 . . ?
Si2 C13 H13 106.3 . . ?
C13 C14 H14A 109.5 . . ?
C13 C14 H14B 109.5 . . ?
H14A C14 H14B 109.5 . . ?
C13 C14 H14C 109.5 . . ?
H14A C14 H14C 109.5 . . ?
H14B C14 H14C 109.5 . . ?
C13 C15 H15A 109.5 . . ?
C13 C15 H15B 109.5 . . ?
H15A C15 H15B 109.5 . . ?
C13 C15 H15C 109.5 . . ?
H15A C15 H15C 109.5 . . ?
H15B C15 H15C 109.5 . . ?
C17 C16 C18 110.9(2) . . ?
C17 C16 Si2 116.11(19) . . ?
C18 C16 Si2 111.37(17) . . ?
C17 C16 H16 105.9 . . ?
C18 C16 H16 105.9 . . ?
Si2 C16 H16 105.9 . . ?
C16 C17 H17A 109.5 . . ?
C16 C17 H17B 109.5 . . ?
H17A C17 H17B 109.5 . . ?
C16 C17 H17C 109.5 . . ?
H17A C17 H17C 109.5 . . ?
H17B C17 H17C 109.5 . . ?
C16 C18 H18A 109.5 . . ?
C16 C18 H18B 109.5 . . ?
H18A C18 H18B 109.5 . . ?
C16 C18 H18C 109.5 . . ?
H18A C18 H18C 109.5 . . ?
H18B C18 H18C 109.5 . . ?
C20 C19 C21 109.7(3) . . ?
C20 C19 Si3 113.8(2) . . ?
C21 C19 Si3 111.7(2) . . ?
C20 C19 H19 107.1 . . ?
C21 C19 H19 107.1 . . ?
Si3 C19 H19 107.1 . . ?
C19 C20 H20A 109.5 . . ?
C19 C20 H20B 109.5 . . ?
H20A C20 H20B 109.5 . . ?
C19 C20 H20C 109.5 . . ?
H20A C20 H20C 109.5 . . ?
H20B C20 H20C 109.5 . . ?
C19 C21 H21A 109.5 . . ?
C19 C21 H21B 109.5 . . ?
H21A C21 H21B 109.5 . . ?
C19 C21 H21C 109.5 . . ?
H21A C21 H21C 109.5 . . ?
H21B C21 H21C 109.5 . . ?
C23 C22 C24 112.0(3) . . ?
C23 C22 Si3 114.1(2) . . ?
C24 C22 Si3 112.6(2) . . ?
C23 C22 H22 105.8 . . ?
C24 C22 H22 105.8 . . ?
Si3 C22 H22 105.8 . . ?
C22 C23 H23A 109.5 . . ?
C22 C23 H23B 109.5 . . ?
H23A C23 H23B 109.5 . . ?
C22 C23 H23C 109.5 . . ?
H23A C23 H23C 109.5 . . ?
H23B C23 H23C 109.5 . . ?
C22 C24 H24A 109.5 . . ?
C22 C24 H24B 109.5 . . ?
H24A C24 H24B 109.5 . . ?
C22 C24 H24C 109.5 . . ?
H24A C24 H24C 109.5 . . ?
H24B C24 H24C 109.5 . . ?
Si1 O1 Ce1 125.70(7) . 3_666 ?
Si1 O1 Ce1 124.32(7) . . ?
Ce1 O1 Ce1 105.51(4) 3_666 . ?
Si2 O2 Ce1 163.03(9) . . ?
Si3 O3 Ce1 167.40(10) . . ?
O1 Si1 C4 109.97(8) . . ?
O1 Si1 C1 106.52(8) . . ?
C4 Si1 C1 107.60(10) . . ?
O1 Si1 C7 106.21(8) . . ?
C4 Si1 C7 115.28(10) . . ?
C1 Si1 C7 110.94(10) . . ?
O2 Si2 C13 108.60(9) . . ?
O2 Si2 C16 112.14(10) . . ?
C13 Si2 C16 108.79(11) . . ?
O2 Si2 C10 107.68(8) . . ?
C13 Si2 C10 110.44(10) . . ?
C16 Si2 C10 109.18(10) . . ?
O3 Si3 C25 106.65(14) . . ?
O3 Si3 C19 111.09(10) . . ?
C25 Si3 C19 116.5(2) . . ?
O3 Si3 C22 108.95(11) . . ?
C25 Si3 C22 108.24(18) . . ?
C19 Si3 C22 105.24(13) . . ?
O3 Si3 C25A 113.2(3) . . ?
C19 Si3 C25A 94.9(3) . . ?
C22 Si3 C25A 121.9(4) . . ?
C26 C25 C27 110.7(4) . . ?
C26 C25 Si3 113.1(3) . . ?
C27 C25 Si3 114.7(3) . . ?
C26 C25 H25 105.9 . . ?
C27 C25 H25 105.9 . . ?
Si3 C25 H25 105.9 . . ?
C25 C26 H26A 109.5 . . ?
C25 C26 H26B 109.5 . . ?
H26A C26 H26B 109.5 . . ?
C25 C26 H26C 109.5 . . ?
H26A C26 H26C 109.5 . . ?
H26B C26 H26C 109.5 . . ?
C25 C27 H27A 109.5 . . ?
C25 C27 H27B 109.5 . . ?
H27A C27 H27B 109.5 . . ?
C25 C27 H27C 109.5 . . ?
H27A C27 H27C 109.5 . . ?
H27B C27 H27C 109.5 . . ?
C27F C25A C26A 110.0(11) . . ?
C27F C25A Si3 116.1(8) . . ?
C26A C25A Si3 108.4(8) . . ?
C27F C25A H25A 107.3 . . ?
C26A C25A H25A 107.3 . . ?
Si3 C25A H25A 107.3 . . ?
C25A C26A H26D 109.5 . . ?
C25A C26A H26E 109.5 . . ?
H26D C26A H26E 109.5 . . ?
C25A C26A H26F 109.5 . . ?
H26D C26A H26F 109.5 . . ?
H26E C26A H26F 109.5 . . ?
C25A C27F H27D 109.5 . . ?
C25A C27F H27E 109.5 . . ?
H27D C27F H27E 109.5 . . ?
C25A C27F H27F 109.5 . . ?
H27D C27F H27F 109.5 . . ?
H27E C27F H27F 109.5 . . ?

loop_
_geom_bond_atom_site_label_1
_geom_bond_atom_site_label_2
_geom_bond_distance
_geom_bond_site_symmetry_2
_geom_bond_publ_flag
Ce1 O2 2.1659(14) . ?
Ce1 O3 2.1671(14) . ?
Ce1 O1 2.3951(12) 3_666 ?
Ce1 O1 2.4030(12) . ?
Ce1 Ce1 3.8195(2) 3_666 ?
C1 C2 1.526(3) . ?
C1 C3 1.537(3) . ?
C1 Si1 1.885(2) . ?
C1 H1 1.0000 . ?
C2 H2A 0.9800 . ?
C2 H2B 0.9800 . ?
C2 H2C 0.9800 . ?
C3 H3A 0.9800 . ?
C3 H3B 0.9800 . ?
C3 H3C 0.9800 . ?
C4 C6 1.524(3) . ?
C4 C5 1.536(3) . ?
C4 Si1 1.878(2) . ?
C4 H4 1.0000 . ?
C5 H5A 0.9800 . ?
C5 H5B 0.9800 . ?
C5 H5C 0.9800 . ?
C6 H6A 0.9800 . ?
C6 H6B 0.9800 . ?
C6 H6C 0.9800 . ?
C7 C9 1.530(3) . ?
C7 C8 1.536(3) . ?
C7 Si1 1.886(2) . ?
C7 H7 1.0000 . ?
C8 H8A 0.9800 . ?
C8 H8B 0.9800 . ?
C8 H8C 0.9800 . ?
C9 H9A 0.9800 . ?
C9 H9B 0.9800 . ?
C9 H9C 0.9800 . ?
C10 C11 1.525(3) . ?
C10 C12 1.528(3) . ?
C10 Si2 1.895(2) . ?
C10 H10 1.0000 . ?
C11 H11A 0.9800 . ?
C11 H11B 0.9800 . ?
C11 H11C 0.9800 . ?
C12 H12A 0.9800 . ?
C12 H12B 0.9800 . ?
C12 H12C 0.9800 . ?
C13 C14 1.530(3) . ?
C13 C15 1.536(3) . ?
C13 Si2 1.894(2) . ?
C13 H13 1.0000 . ?
C14 H14A 0.9800 . ?
C14 H14B 0.9800 . ?
C14 H14C 0.9800 . ?
C15 H15A 0.9800 . ?
C15 H15B 0.9800 . ?
C15 H15C 0.9800 . ?
C16 C17 1.487(4) . ?
C16 C18 1.525(3) . ?
C16 Si2 1.894(2) . ?
C16 H16 1.0000 . ?
C17 H17A 0.9800 . ?
C17 H17B 0.9800 . ?
C17 H17C 0.9800 . ?
C18 H18A 0.9800 . ?
C18 H18B 0.9800 . ?
C18 H18C 0.9800 . ?
C19 C20 1.525(4) . ?
C19 C21 1.540(4) . ?
C19 Si3 1.885(3) . ?
C19 H19 1.0000 . ?
C20 H20A 0.9800 . ?
C20 H20B 0.9800 . ?
C20 H20C 0.9800 . ?
C21 H21A 0.9800 . ?
C21 H21B 0.9800 . ?
C21 H21C 0.9800 . ?
C22 C23 1.494(5) . ?
C22 C24 1.545(4) . ?
C22 Si3 1.908(3) . ?
C22 H22 1.0000 . ?
C23 H23A 0.9800 . ?
C23 H23B 0.9800 . ?
C23 H23C 0.9800 . ?
C24 H24A 0.9800 . ?
C24 H24B 0.9800 . ?
C24 H24C 0.9800 . ?
O1 Si1 1.6583(13) . ?
O1 Ce1 2.3951(12) 3_666 ?
O2 Si2 1.6287(14) . ?
O3 Si3 1.6276(15) . ?
Si3 C25 1.871(4) . ?
Si3 C25A 2.010(10) . ?
C25 C26 1.519(6) . ?
C25 C27 1.526(6) . ?
C25 H25 1.0000 . ?
C26 H26A 0.9800 . ?
C26 H26B 0.9800 . ?
C26 H26C 0.9800 . ?
C27 H27A 0.9800 . ?
C27 H27B 0.9800 . ?
C27 H27C 0.9800 . ?
C25A C27F 1.458(16) . ?
C25A C26A 1.572(17) . ?
C25A H25A 1.0000 . ?
C26A H26D 0.9800 . ?
C26A H26E 0.9800 . ?
C26A H26F 0.9800 . ?
C27F H27D 0.9800 . ?
C27F H27E 0.9800 . ?
C27F H27F 0.9800 . ?
